data_1505217
loop_
_publ_author_name
'Lang, Gerhard'
'Cole, Anthony L. J.'
'Blunt, John W.'
'Robinson, Ward T.'
'Munro, Murray H. G.'

_publ_section_title
;
 Excelsione, a depsidone from an endophytic fungus isolated from the New
 Zealand endemic tree Knightia excelsa.
;
_journal_issue 2
_journal_name_full 'Journal of natural products'
_journal_page_first 310
_journal_page_last 311
_journal_paper_doi 10.1021/np060202u
_journal_volume 70
_journal_year 2007
_chemical_formula_moiety 'C18 H14 O8 , C4 H8 O'
_chemical_formula_sum 'C22 H22 O9'
_chemical_formula_weight 430.40
_chemical_name_systematic
; 
 ? 
;
_space_group_IT_number 15
_symmetry_cell_setting monoclinic
_symmetry_space_group_name_Hall '-C 2yc'
_symmetry_space_group_name_H-M 'C 1 2/c 1'
_atom_sites_solution_hydrogens geom
_atom_sites_solution_primary direct
_atom_sites_solution_secondary difmap
_audit_creation_method SHELXL-97
_cell_angle_alpha 90.00
_cell_angle_beta 97.148(2)
_cell_angle_gamma 90.00
_cell_formula_units_Z 8
_cell_length_a 34.5928(15)
_cell_length_b 6.8066(3)
_cell_length_c 16.9849(7)
_cell_measurement_reflns_used 9250
_cell_measurement_temperature 93(2)
_cell_measurement_theta_max 30.03
_cell_measurement_theta_min 2.37
_cell_volume 3968.2(3)
_computing_cell_refinement 'Bruker SMART'
_computing_data_collection 'Bruker SMART'
_computing_data_reduction 'Bruker SAINT'
_computing_molecular_graphics 'Bruker SHELXTL'
_computing_publication_material 'Bruker SHELXTL'
_computing_structure_refinement 'SHELXL-97 (Sheldrick, 1997)'
_computing_structure_solution 'SHELXS-97 (Sheldrick, 1990)'
_diffrn_ambient_temperature 93(2)
_diffrn_measured_fraction_theta_full 0.999
_diffrn_measured_fraction_theta_max 0.991
_diffrn_measurement_device_type 'CCD area detector'
_diffrn_measurement_method 'phi and omega scans'
_diffrn_radiation_monochromator graphite
_diffrn_radiation_source 'fine-focus sealed tube'
_diffrn_radiation_type MoK\a
_diffrn_radiation_wavelength 0.71073
_diffrn_reflns_av_R_equivalents 0.0727
_diffrn_reflns_av_sigmaI/netI 0.0437
_diffrn_reflns_limit_h_max 47
_diffrn_reflns_limit_h_min -47
_diffrn_reflns_limit_k_max 9
_diffrn_reflns_limit_k_min -9
_diffrn_reflns_limit_l_max 23
_diffrn_reflns_limit_l_min -23
_diffrn_reflns_number 38971
_diffrn_reflns_theta_full 25.00
_diffrn_reflns_theta_max 30.06
_diffrn_reflns_theta_min 2.56
_exptl_absorpt_coefficient_mu 0.113
_exptl_absorpt_correction_T_max 0.9910
_exptl_absorpt_correction_T_min 0.9354
_exptl_absorpt_correction_type multi-scan
_exptl_absorpt_process_details SADABS
_exptl_crystal_colour colourless
_exptl_crystal_density_diffrn 1.441
_exptl_crystal_density_method 'not measured'
_exptl_crystal_description Plate
_exptl_crystal_F_000 1808
_exptl_crystal_size_max 0.60
_exptl_crystal_size_mid 0.16
_exptl_crystal_size_min 0.08
_refine_diff_density_max 0.757
_refine_diff_density_min -0.447
_refine_diff_density_rms 0.089
_refine_ls_extinction_method none
_refine_ls_goodness_of_fit_ref 1.041
_refine_ls_hydrogen_treatment constr
_refine_ls_matrix_type full
_refine_ls_number_parameters 292
_refine_ls_number_reflns 5774
_refine_ls_number_restraints 0
_refine_ls_restrained_S_all 1.041
_refine_ls_R_factor_all 0.0930
_refine_ls_R_factor_gt 0.0526
_refine_ls_shift/su_max 0.000
_refine_ls_shift/su_mean 0.000
_refine_ls_structure_factor_coef Fsqd
_refine_ls_weighting_details 'calc w=1/[\s^2^(Fo^2^)+(0.0905P)^2^+3.5961P] where P=(Fo^2^+2Fc^2^)/3'
_refine_ls_weighting_scheme calc
_refine_ls_wR_factor_gt 0.1375
_refine_ls_wR_factor_ref 0.1710
_reflns_number_gt 3795
_reflns_number_total 5774
_reflns_threshold_expression >2sigma(I)
_cod_data_source_file np060202usi20060509_091148.cif
_cod_data_source_block glaz_0m
_cod_depositor_comments
;
The following automatic conversions were performed:

'_symmetry_cell_setting' value 'Monoclinic' changed to 'monoclinic'
according to /home/saulius/struct/CIF-dictionaries/cif_core.dic
dictionary named 'cif_core.dic' version 2.4.1 from 2010-06-29.

Automatic conversion script
Id: cif_fix_values 1715 2011-07-08 13:25:40Z adriana 
;
_cod_original_sg_symbol_H-M C2/c
_cod_database_code 1505217

loop_
_symmetry_equiv_pos_as_xyz
'x, y, z'
'-x, y, -z+1/2'
'x+1/2, y+1/2, z'
'-x+1/2, y+1/2, -z+1/2'
'-x, -y, -z'
'x, -y, z-1/2'
'-x+1/2, -y+1/2, -z'
'x+1/2, -y+1/2, z-1/2'

loop_
_atom_site_label
_atom_site_type_symbol
_atom_site_fract_x
_atom_site_fract_y
_atom_site_fract_z
_atom_site_U_iso_or_equiv
_atom_site_adp_type
_atom_site_occupancy
_atom_site_symmetry_multiplicity
_atom_site_calc_flag
_atom_site_refinement_flags
C1 C 0.19714(5) 0.8402(2) 0.26581(11) 0.0165(3) Uani 1 1 d .
C2 C 0.23970(5) 0.8399(2) 0.26505(10) 0.0149(3) Uani 1 1 d .
C3 C 0.26967(5) 0.8478(2) 0.32880(10) 0.0150(3) Uani 1 1 d .
C4 C 0.30778(5) 0.8592(2) 0.30848(10) 0.0152(3) Uani 1 1 d .
C5 C 0.36489(5) 0.7347(3) 0.37951(11) 0.0170(3) Uani 1 1 d .
C6 C 0.37086(5) 0.6561(3) 0.45585(11) 0.0191(4) Uani 1 1 d .
C7 C 0.39529(6) 0.4904(3) 0.46762(12) 0.0244(4) Uani 1 1 d .
C8 C 0.41278(6) 0.4117(3) 0.40438(12) 0.0254(4) Uani 1 1 d .
C9 C 0.40827(6) 0.4994(3) 0.32958(12) 0.0221(4) Uani 1 1 d .
C10 C 0.38433(5) 0.6677(3) 0.31681(11) 0.0185(4) Uani 1 1 d .
C11 C 0.38503(5) 0.7851(3) 0.24317(11) 0.0198(4) Uani 1 1 d .
C12 C 0.31480(5) 0.8516(2) 0.22876(10) 0.0158(3) Uani 1 1 d .
C13 C 0.28513(5) 0.8333(2) 0.16507(10) 0.0157(3) Uani 1 1 d .
C14 C 0.24744(5) 0.8321(2) 0.18631(10) 0.0158(3) Uani 1 1 d .
C15 C 0.20894(5) 0.8248(3) 0.13422(11) 0.0175(3) Uani 1 1 d .
H15A H 0.2060 0.9389 0.0978 0.021 Uiso 1 1 calc R
H15B H 0.2066 0.7026 0.1024 0.021 Uiso 1 1 calc R
C16 C 0.35201(5) 0.7461(3) 0.52268(11) 0.0207(4) Uani 1 1 d .
H16A H 0.3650 0.6970 0.5742 0.025 Uiso 1 1 calc R
H16B H 0.3550 0.8907 0.5218 0.025 Uiso 1 1 calc R
C17 C 0.42775(7) 0.4056(4) 0.26349(13) 0.0312(5) Uani 1 1 d .
H17A H 0.4529 0.4692 0.2603 0.047 Uiso 1 1 calc R
H17B H 0.4111 0.4217 0.2129 0.047 Uiso 1 1 calc R
H17C H 0.4318 0.2653 0.2746 0.047 Uiso 1 1 calc R
C18 C 0.29322(6) 0.8151(3) 0.07998(11) 0.0206(4) Uani 1 1 d .
H18A H 0.3214 0.8039 0.0785 0.031 Uiso 1 1 calc R
H18B H 0.2834 0.9318 0.0502 0.031 Uiso 1 1 calc R
H18C H 0.2802 0.6978 0.0560 0.031 Uiso 1 1 calc R
O1 O 0.17979(4) 0.83043(19) 0.18901(8) 0.0190(3) Uani 1 1 d .
O2 O 0.17775(4) 0.8506(2) 0.32062(8) 0.0221(3) Uani 1 1 d .
O3 O 0.26077(4) 0.85333(19) 0.40456(7) 0.0182(3) Uani 1 1 d .
H3 H 0.2799 0.8127 0.4357 0.035(7) Uiso 1 1 calc R
O4 O 0.33864(4) 0.89210(18) 0.36836(7) 0.0171(3) Uani 1 1 d .
O5 O 0.31103(4) 0.6958(2) 0.51435(8) 0.0213(3) Uani 1 1 d .
H5 H 0.3041 0.6779 0.5595 0.041(8) Uiso 1 1 calc R
O6 O 0.40019(5) 0.4108(3) 0.54151(9) 0.0377(4) Uani 1 1 d .
H6 H 0.4159 0.3164 0.5427 0.055(9) Uiso 1 1 calc R
O7 O 0.41385(4) 0.8071(2) 0.21082(9) 0.0280(3) Uani 1 1 d .
O8 O 0.35217(4) 0.88151(19) 0.20903(8) 0.0197(3) Uani 1 1 d .
H8 H 0.4284(7) 0.294(4) 0.4128(14) 0.023(6) Uiso 1 1 d .
O9 O 0.45738(5) 0.1426(2) 0.55230(10) 0.0353(4) Uani 1 1 d .
C21 C 0.45098(7) -0.0576(4) 0.57708(14) 0.0322(5) Uani 1 1 d .
H21 H 0.4468 -0.1458 0.5304 0.039 Uiso 1 1 calc R
H21' H 0.4278 -0.0645 0.6059 0.039 Uiso 1 1 calc R
C22 C 0.48714(8) -0.1169(4) 0.6307(2) 0.0509(8) Uani 1 1 d .
H22 H 0.4808 -0.1426 0.6850 0.061 Uiso 1 1 calc R
H22' H 0.4984 -0.2380 0.6105 0.061 Uiso 1 1 calc R
C23 C 0.51551(8) 0.0483(4) 0.63161(17) 0.0439(6) Uani 1 1 d .
H23 H 0.5351 0.0225 0.5951 0.053 Uiso 1 1 calc R
H23' H 0.5291 0.0705 0.6857 0.053 Uiso 1 1 calc R
C24 C 0.48993(7) 0.2230(4) 0.60373(16) 0.0376(5) Uani 1 1 d .
H24 H 0.4808 0.2911 0.6495 0.045 Uiso 1 1 calc R
H24' H 0.5045 0.3177 0.5745 0.045 Uiso 1 1 calc R

loop_
_atom_site_aniso_label
_atom_site_aniso_U_11
_atom_site_aniso_U_22
_atom_site_aniso_U_33
_atom_site_aniso_U_23
_atom_site_aniso_U_13
_atom_site_aniso_U_12
C1 0.0183(9) 0.0120(7) 0.0187(8) -0.0001(6) 0.0000(7) 0.0004(6)
C2 0.0184(8) 0.0116(7) 0.0144(8) 0.0005(6) 0.0006(6) 0.0011(6)
C3 0.0190(9) 0.0130(7) 0.0127(8) 0.0000(6) 0.0004(6) 0.0017(6)
C4 0.0184(8) 0.0119(7) 0.0143(8) 0.0002(6) -0.0017(6) -0.0002(6)
C5 0.0153(8) 0.0162(8) 0.0189(8) 0.0001(6) -0.0004(7) -0.0002(6)
C6 0.0168(9) 0.0237(9) 0.0165(8) 0.0000(7) 0.0007(7) 0.0015(7)
C7 0.0218(10) 0.0318(10) 0.0189(9) 0.0047(8) -0.0002(7) 0.0062(8)
C8 0.0221(10) 0.0318(10) 0.0220(9) 0.0025(8) 0.0016(8) 0.0108(8)
C9 0.0188(9) 0.0272(10) 0.0201(9) -0.0006(7) 0.0021(7) 0.0035(7)
C10 0.0150(8) 0.0232(9) 0.0169(8) -0.0007(7) -0.0002(6) -0.0017(7)
C11 0.0194(9) 0.0223(9) 0.0172(9) -0.0018(7) 0.0002(7) -0.0014(7)
C12 0.0173(8) 0.0132(7) 0.0168(8) 0.0006(6) 0.0024(7) -0.0010(6)
C13 0.0212(9) 0.0122(7) 0.0134(8) 0.0013(6) 0.0007(7) -0.0001(6)
C14 0.0224(9) 0.0105(7) 0.0139(8) 0.0011(6) 0.0000(6) 0.0001(6)
C15 0.0206(9) 0.0169(8) 0.0146(8) 0.0009(6) 0.0002(7) 0.0005(7)
C16 0.0188(9) 0.0263(9) 0.0164(9) -0.0007(7) 0.0003(7) 0.0015(7)
C17 0.0301(11) 0.0404(12) 0.0232(10) 0.0000(9) 0.0040(8) 0.0151(9)
C18 0.0242(10) 0.0237(9) 0.0139(8) 0.0014(7) 0.0023(7) -0.0009(7)
O1 0.0188(6) 0.0213(6) 0.0161(6) -0.0001(5) -0.0007(5) 0.0015(5)
O2 0.0220(7) 0.0254(7) 0.0190(7) 0.0012(5) 0.0028(5) 0.0009(5)
O3 0.0187(6) 0.0228(6) 0.0130(6) -0.0003(5) 0.0012(5) 0.0022(5)
O4 0.0173(6) 0.0161(6) 0.0166(6) -0.0016(5) -0.0024(5) 0.0008(5)
O5 0.0195(7) 0.0278(7) 0.0164(6) 0.0015(5) 0.0018(5) 0.0014(5)
O6 0.0448(10) 0.0479(10) 0.0209(8) 0.0122(7) 0.0060(7) 0.0277(8)
O7 0.0209(7) 0.0395(9) 0.0244(7) 0.0029(6) 0.0060(6) -0.0020(6)
O8 0.0181(7) 0.0220(6) 0.0192(6) 0.0036(5) 0.0032(5) -0.0009(5)
O9 0.0378(9) 0.0384(9) 0.0290(8) 0.0059(7) 0.0016(7) 0.0135(7)
C21 0.0303(12) 0.0350(12) 0.0302(11) -0.0058(9) 0.0001(9) 0.0017(9)
C22 0.0374(15) 0.0430(15) 0.067(2) 0.0212(13) -0.0130(13) -0.0036(11)
C23 0.0372(14) 0.0440(14) 0.0472(15) 0.0035(12) -0.0080(11) 0.0018(11)
C24 0.0338(13) 0.0317(12) 0.0494(15) -0.0044(10) 0.0130(11) 0.0011(9)

loop_
_atom_type_symbol
_atom_type_description
_atom_type_scat_dispersion_real
_atom_type_scat_dispersion_imag
_atom_type_scat_source
C C 0.0033 0.0016 'International Tables Vol C Tables 4.2.6.8 and 6.1.1.4'
H H 0.0000 0.0000 'International Tables Vol C Tables 4.2.6.8 and 6.1.1.4'
O O 0.0106 0.0060 'International Tables Vol C Tables 4.2.6.8 and 6.1.1.4'

loop_
_geom_angle_atom_site_label_1
_geom_angle_atom_site_label_2
_geom_angle_atom_site_label_3
_geom_angle
O2 C1 O1 120.98(17)
O2 C1 C2 130.83(17)
O1 C1 C2 108.17(15)
C14 C2 C3 121.90(16)
C14 C2 C1 108.61(15)
C3 C2 C1 129.49(16)
O3 C3 C2 119.87(16)
O3 C3 C4 124.08(16)
C2 C3 C4 115.97(16)
O4 C4 C3 118.99(15)
O4 C4 C12 119.93(16)
C3 C4 C12 120.93(16)
C6 C5 O4 115.92(16)
C6 C5 C10 123.47(17)
O4 C5 C10 120.59(16)
C5 C6 C7 117.12(17)
C5 C6 C16 121.12(17)
C7 C6 C16 121.76(17)
O6 C7 C8 122.61(18)
O6 C7 C6 117.03(18)
C8 C7 C6 120.35(18)
C9 C8 C7 121.60(19)
C9 C8 H8 119.1(14)
C7 C8 H8 119.3(14)
C8 C9 C10 118.91(18)
C8 C9 C17 118.88(18)
C10 C9 C17 122.15(18)
C5 C10 C9 118.24(17)
C5 C10 C11 121.52(17)
C9 C10 C11 119.59(17)
O7 C11 O8 115.79(17)
O7 C11 C10 123.41(18)
O8 C11 C10 120.77(16)
O8 C12 C13 116.15(16)
O8 C12 C4 120.26(16)
C13 C12 C4 123.30(17)
C14 C13 C12 114.78(16)
C14 C13 C18 122.48(16)
C12 C13 C18 122.73(16)
C13 C14 C2 122.95(16)
C13 C14 C15 129.42(16)
C2 C14 C15 107.63(16)
O1 C15 C14 104.83(14)
O1 C15 H15A 110.8
C14 C15 H15A 110.8
O1 C15 H15B 110.8
C14 C15 H15B 110.8
H15A C15 H15B 108.9
O5 C16 C6 109.88(15)
O5 C16 H16A 109.7
C6 C16 H16A 109.7
O5 C16 H16B 109.7
C6 C16 H16B 109.7
H16A C16 H16B 108.2
C9 C17 H17A 109.5
C9 C17 H17B 109.5
H17A C17 H17B 109.5
C9 C17 H17C 109.5
H17A C17 H17C 109.5
H17B C17 H17C 109.5
C13 C18 H18A 109.5
C13 C18 H18B 109.5
H18A C18 H18B 109.5
C13 C18 H18C 109.5
H18A C18 H18C 109.5
H18B C18 H18C 109.5
C1 O1 C15 110.75(14)
C3 O3 H3 109.5
C4 O4 C5 113.50(13)
C16 O5 H5 109.5
C7 O6 H6 109.5
C11 O8 C12 124.93(14)
C24 O9 C21 108.43(17)
C24 O9 H6 110.4
C21 O9 H6 118.8
O9 C21 C22 106.34(19)
O9 C21 H21 110.5
C22 C21 H21 110.5
O9 C21 H21' 110.5
C22 C21 H21' 110.5
H21 C21 H21' 108.7
C23 C22 C21 107.4(2)
C23 C22 H22 110.2
C21 C22 H22 110.2
C23 C22 H22' 110.2
C21 C22 H22' 110.2
H22 C22 H22' 108.5
C22 C23 C24 103.3(2)
C22 C23 H23 111.1
C24 C23 H23 111.1
C22 C23 H23' 111.1
C24 C23 H23' 111.1
H23 C23 H23' 109.1
O9 C24 C23 105.76(19)
O9 C24 H24 110.6
C23 C24 H24 110.6
O9 C24 H24' 110.6
C23 C24 H24' 110.6
H24 C24 H24' 108.7

loop_
_geom_bond_atom_site_label_1
_geom_bond_atom_site_label_2
_geom_bond_distance
C1 O2 1.215(2)
C1 O1 1.368(2)
C1 C2 1.474(3)
C2 C14 1.397(2)
C2 C3 1.404(2)
C3 O3 1.360(2)
C3 C4 1.406(3)
C4 O4 1.398(2)
C4 C12 1.406(2)
C5 C6 1.394(3)
C5 O4 1.402(2)
C5 C10 1.404(3)
C6 C7 1.409(3)
C6 C16 1.508(3)
C7 O6 1.358(2)
C7 C8 1.403(3)
C8 C9 1.395(3)
C8 H8 0.97(2)
C9 C10 1.414(3)
C9 C17 1.520(3)
C10 C11 1.487(3)
C11 O7 1.206(2)
C11 O8 1.377(2)
C12 O8 1.390(2)
C12 C13 1.401(2)
C13 C14 1.395(3)
C13 C18 1.511(2)
C14 C15 1.505(2)
C15 O1 1.455(2)
C15 H15A 0.9900
C15 H15B 0.9900
C16 O5 1.448(2)
C16 H16A 0.9900
C16 H16B 0.9900
C17 H17A 0.9800
C17 H17B 0.9800
C17 H17C 0.9800
C18 H18A 0.9800
C18 H18B 0.9800
C18 H18C 0.9800
O3 H3 0.8400
O5 H5 0.8400
O6 H6 0.8400
O9 C24 1.444(3)
O9 C21 1.451(3)
C21 C22 1.508(3)
C21 H21 0.9900
C21 H21' 0.9900
C22 C23 1.491(4)
C22 H22 0.9900
C22 H22' 0.9900
C23 C24 1.522(4)
C23 H23 0.9900
C23 H23' 0.9900
C24 H24 0.9900
C24 H24' 0.9900

loop_
_geom_torsion_atom_site_label_1
_geom_torsion_atom_site_label_2
_geom_torsion_atom_site_label_3
_geom_torsion_atom_site_label_4
_geom_torsion
O2 C1 C2 C14 -177.92(18)
O1 C1 C2 C14 0.68(18)
O2 C1 C2 C3 1.5(3)
O1 C1 C2 C3 -179.94(16)
C14 C2 C3 O3 -179.38(15)
C1 C2 C3 O3 1.3(3)
C14 C2 C3 C4 3.7(2)
C1 C2 C3 C4 -175.64(16)
O3 C3 C4 O4 -4.7(2)
C2 C3 C4 O4 172.09(14)
O3 C3 C4 C12 179.72(15)
C2 C3 C4 C12 -3.5(2)
O4 C5 C6 C7 176.32(16)
C10 C5 C6 C7 -5.5(3)
O4 C5 C6 C16 -3.9(3)
C10 C5 C6 C16 174.23(17)
C5 C6 C7 O6 -178.20(18)
C16 C6 C7 O6 2.1(3)
C5 C6 C7 C8 0.6(3)
C16 C6 C7 C8 -179.18(19)
O6 C7 C8 C9 -178.1(2)
C6 C7 C8 C9 3.3(3)
C7 C8 C9 C10 -2.3(3)
C7 C8 C9 C17 -179.5(2)
C6 C5 C10 C9 6.5(3)
O4 C5 C10 C9 -175.42(16)
C6 C5 C10 C11 -164.19(17)
O4 C5 C10 C11 13.9(3)
C8 C9 C10 C5 -2.4(3)
C17 C9 C10 C5 174.72(19)
C8 C9 C10 C11 168.45(18)
C17 C9 C10 C11 -14.4(3)
C5 C10 C11 O7 136.7(2)
C9 C10 C11 O7 -33.8(3)
C5 C10 C11 O8 -41.2(3)
C9 C10 C11 O8 148.24(18)
O4 C4 C12 O8 -1.6(2)
C3 C4 C12 O8 173.95(15)
O4 C4 C12 C13 -175.28(15)
C3 C4 C12 C13 0.2(3)
O8 C12 C13 C14 -171.13(14)
C4 C12 C13 C14 2.8(2)
O8 C12 C13 C18 9.2(2)
C4 C12 C13 C18 -176.83(16)
C12 C13 C14 C2 -2.6(2)
C18 C13 C14 C2 177.00(16)
C12 C13 C14 C15 176.71(16)
C18 C13 C14 C15 -3.6(3)
C3 C2 C14 C13 -0.6(3)
C1 C2 C14 C13 178.83(15)
C3 C2 C14 C15 179.93(15)
C1 C2 C14 C15 -0.64(18)
C13 C14 C15 O1 -179.06(16)
C2 C14 C15 O1 0.37(18)
C5 C6 C16 O5 75.2(2)
C7 C6 C16 O5 -105.1(2)
O2 C1 O1 C15 178.32(15)
C2 C1 O1 C15 -0.44(18)
C14 C15 O1 C1 0.06(18)
C3 C4 O4 C5 115.29(17)
C12 C4 O4 C5 -69.10(19)
C6 C5 O4 C4 -123.26(17)
C10 C5 O4 C4 58.5(2)
O7 C11 O8 C12 169.18(17)
C10 C11 O8 C12 -12.7(3)
C13 C12 O8 C11 -134.71(17)
C4 C12 O8 C11 51.2(2)
C24 O9 C21 C22 -15.2(3)
H6 O9 C21 C22 -142.2
O9 C21 C22 C23 -3.9(3)
C21 C22 C23 C24 20.0(3)
C21 O9 C24 C23 28.1(2)
H6 O9 C24 C23 159.7
C22 C23 C24 O9 -29.3(3)

loop_
_cod_related_entry_id
_cod_related_entry_code
_cod_related_entry_database
1 21159249 ChemSpider
